data_7716209
loop_
_publ_author_name
'Jo, Minyoung'
'Amanyazova, Botagoz'
'Yergeshbayeva, Sandugash'
'Gakiya-Teruya, Miguel'
'&#xdc;ng&#xf6;r, &#xd6;kten'
'Lopez Rivera, Paola'
'Jen, Natalie'
'Lukyanenko, Evgeny'
'Kurkin, Alexander V.'
'Erkasov, Rakhmetulla'
'Meisel, Mark W.'
'Hauser, Andreas'
'Chakraborty, Pradip'
'Shatruk, Michael'

_publ_section_title
;
 Light-induced spin-state switching in Fe(II) spin-crossover complexes
 with thiazole-based chelating ligands.
;
_journal_issue 25
_journal_name_full 'Dalton transactions (Cambridge, England : 2003)'
_journal_page_first 10511
_journal_page_last 10520
_journal_paper_doi 10.1039/d4dt00308j
_journal_volume 53
_journal_year 2024
_chemical_formula_moiety 'C18 H12 Fe N6 S6, C H4 O, 2(Cl O4)'
_chemical_formula_sum 'C19 H16 Cl2 Fe N6 O9 S6'
_chemical_formula_weight 791.49
_space_group_crystal_system monoclinic
_space_group_IT_number 14
_space_group_name_Hall '-P 2yn'
_space_group_name_H-M_alt 'P 1 21/n 1'
_atom_sites_solution_hydrogens geom
_atom_sites_solution_primary dual
_audit_creation_date 2023-03-16
_audit_creation_method
;
Olex2 1.5
(compiled 2023.03.06 svn.rbb2c1857 for OlexSys, GUI svn.r6748)
;
_audit_update_record
;
2024-01-13 deposited with the CCDC.	2024-05-29 downloaded from the CCDC.
;
_cell_angle_alpha 90
_cell_angle_beta 90.522(2)
_cell_angle_gamma 90
_cell_formula_units_Z 4
_cell_length_a 9.7737(2)
_cell_length_b 22.8666(4)
_cell_length_c 13.2827(3)
_cell_measurement_reflns_used 29309
_cell_measurement_temperature 300.00(13)
_cell_measurement_theta_max 32.7880
_cell_measurement_theta_min 3.3880
_cell_volume 2968.44(10)
_computing_cell_refinement 'CrysAlisPro 1.171.42.85a (Rigaku OD, 2023)'
_computing_data_collection 'CrysAlisPro 1.171.42.85a (Rigaku OD, 2023)'
_computing_data_reduction 'CrysAlisPro 1.171.42.85a (Rigaku OD, 2023)'
_computing_molecular_graphics 'Olex2 1.5 (Dolomanov et al., 2009)'
_computing_publication_material 'Olex2 1.5 (Dolomanov et al., 2009)'
_computing_structure_refinement 'SHELXL 2014/7 (Sheldrick, 2015)'
_computing_structure_solution 'SHELXT 2014/4 (Sheldrick, 2014)'
_diffrn_ambient_environment air
_diffrn_ambient_temperature 300.00(13)
_diffrn_detector 'Hybrid Pixel Array Detector'
_diffrn_detector_area_resol_mean 10.0000
_diffrn_detector_type HyPix
_diffrn_measured_fraction_theta_full 0.997
_diffrn_measured_fraction_theta_max 0.998
_diffrn_measurement_details
;
List of Runs (angles in degrees, time in seconds):

  # Type    Start    End  Width  t~exp~   \w     \q     \k     \f   Frames
#--------------------------------------------------------------------------
  1  \w    -39.00  38.00   0.50    6.25    --   15.60 -79.00-111.00  154
  2  \w    -41.00   6.00   0.50    6.25    --  -15.91 -79.00-111.00   94
  3  \w    -33.00  20.00   0.50    6.25    --  -15.91  79.00  12.00  106
  4  \w     -2.00  25.00   0.50    6.25    --   15.60  77.00-180.00   54
  5  \w     46.00  91.00   0.50    6.25    --   15.60-178.00-150.00   90
  6  \w    -25.00  38.00   0.50    6.25    --   15.60 -77.00 150.00  126
  7  \w      7.00  59.00   0.50    6.25    --   15.60  57.00  90.00  104
  8  \w     66.00  91.00   0.50    6.25    --   15.60-178.00-120.00   50
  9  \w     56.00  83.00   0.50    6.25    --   15.60 178.00   0.00   54
 10  \w     59.00  86.00   0.50    6.25    --   15.60 178.00  90.00   54
 11  \w     -3.00  59.00   0.50    6.25    --   15.60  57.00   0.00  124
 12  \w     49.00  75.00   0.50    6.25    --   15.60 178.00 -60.00   52
 13  \w     -7.00  19.00   0.50    6.25    --   15.60 -99.00   0.00   52
 14  \w    -18.00   7.00   0.50    6.25    --  -15.91 -77.00 120.00   50
 15  \w    -54.00  -8.00   0.50    6.25    --  -15.91 -57.00  60.00   92
;
_diffrn_measurement_device 'four-circle diffractometer'
_diffrn_measurement_device_type 'XtaLAB Synergy, Dualflex, HyPix'
_diffrn_measurement_method '\w scans'
_diffrn_orient_matrix_type 'CrysAlisPro convention (1999,Acta A55,543-557)'
_diffrn_orient_matrix_UB_11 0.0408334000
_diffrn_orient_matrix_UB_12 0.0172641000
_diffrn_orient_matrix_UB_13 -0.0323507000
_diffrn_orient_matrix_UB_21 0.0549780000
_diffrn_orient_matrix_UB_22 -0.0199374000
_diffrn_orient_matrix_UB_23 0.0063560000
_diffrn_orient_matrix_UB_31 -0.0239997000
_diffrn_orient_matrix_UB_32 -0.0163260000
_diffrn_orient_matrix_UB_33 -0.0420206000
_diffrn_radiation_monochromator mirror
_diffrn_radiation_probe x-ray
_diffrn_radiation_type 'Mo K\a'
_diffrn_radiation_wavelength 0.71073
_diffrn_reflns_av_R_equivalents 0.0318
_diffrn_reflns_av_unetI/netI 0.0205
_diffrn_reflns_Laue_measured_fraction_full 0.997
_diffrn_reflns_Laue_measured_fraction_max 0.998
_diffrn_reflns_limit_h_max 12
_diffrn_reflns_limit_h_min -13
_diffrn_reflns_limit_k_max 30
_diffrn_reflns_limit_k_min -30
_diffrn_reflns_limit_l_max 17
_diffrn_reflns_limit_l_min -17
_diffrn_reflns_number 49941
_diffrn_reflns_point_group_measured_fraction_full 0.997
_diffrn_reflns_point_group_measured_fraction_max 0.998
_diffrn_reflns_theta_full 25.242
_diffrn_reflns_theta_max 28.281
_diffrn_reflns_theta_min 3.390
_diffrn_source 'micro-focus sealed X-ray tube'
_diffrn_source_type 'PhotonJet (Mo) X-ray Source'
_exptl_absorpt_coefficient_mu 1.169
_exptl_absorpt_correction_T_max 1.000
_exptl_absorpt_correction_T_min 0.178
_exptl_absorpt_correction_type gaussian
_exptl_absorpt_process_details
;
CrysAlisPro 1.171.42.85a (Rigaku Oxford Diffraction, 2023)
Numerical absorption correction based on gaussian integration over
a multifaceted crystal model
Empirical absorption correction using spherical harmonics,
implemented in SCALE3 ABSPACK scaling algorithm.
;
_exptl_crystal_colour 'clear light red'
_exptl_crystal_density_diffrn 1.771
_exptl_crystal_description block
_exptl_crystal_F_000 1600
_exptl_crystal_preparation 'Magnetic properties'
_exptl_crystal_recrystallization_method 'slow evaporation of methanol solution'
_exptl_crystal_size_max 0.439
_exptl_crystal_size_mid 0.28
_exptl_crystal_size_min 0.206
_refine_diff_density_max 0.397
_refine_diff_density_min -0.358
_refine_diff_density_rms 0.059
_refine_ls_extinction_method none
_refine_ls_goodness_of_fit_ref 1.067
_refine_ls_hydrogen_treatment constr
_refine_ls_matrix_type full
_refine_ls_number_parameters 389
_refine_ls_number_reflns 7351
_refine_ls_number_restraints 1
_refine_ls_restrained_S_all 1.068
_refine_ls_R_factor_all 0.0436
_refine_ls_R_factor_gt 0.0352
_refine_ls_shift/su_max 0.001
_refine_ls_shift/su_mean 0.000
_refine_ls_structure_factor_coef Fsqd
_refine_ls_weighting_details 'w=1/[\s^2^(Fo^2^)+(0.0516P)^2^+1.1523P] where P=(Fo^2^+2Fc^2^)/3'
_refine_ls_weighting_scheme calc
_refine_ls_wR_factor_gt 0.0959
_refine_ls_wR_factor_ref 0.1011
_reflns_Friedel_coverage 0.000
_reflns_number_gt 6135
_reflns_number_total 7351
_reflns_threshold_expression 'I > 2\s(I)'
_cod_data_source_file d4dt00308j2.cif
_cod_data_source_block str2-300K
_cod_depositor_comments 'Adding full bibliography for 7716207--7716213.cif.'
_cod_database_code 7716209
_shelx_shelxl_version_number 2014/7
_chemical_oxdiff_formula FeC19H16S6N6Cl2O8
_chemical_oxdiff_usercomment 300K
_shelx_space_group_comment
;
The symmetry employed for this shelxl refinement is uniquely defined
by the following loop, which should always be used as a source of
symmetry information in preference to the above space-group names.
They are only intended as comments.
;
_shelx_estimated_absorpt_t_max 0.795
_shelx_estimated_absorpt_t_min 0.628
_reflns_odcompleteness_completeness 99.81
_reflns_odcompleteness_iscentric 1
_reflns_odcompleteness_theta 30.44
_olex2_refinement_description
;
1. Fixed Uiso
 At 1.2 times of:
  All C(H) groups
 At 1.5 times of:
  All C(H,H,H) groups, All O(H) groups
2. Restrained distances
 C1M-O1M
 1.43 with sigma of 0.01
3.a Aromatic/amide H refined with riding coordinates:
 C2(H2), C3(H3), C5(H5), C6(H6), C8(H8), C9(H9), C11(H11), C12(H12), C14(H14),
 C15(H15), C17(H17), C18(H18)
3.b Tetrahedral OH refined with riding coordinates:
 O1M(H1M)
3.c Idealised Me refined as rotating group:
 C1M(H1MA,H1MB,H1MC)
;
_olex2_submission_special_instructions 'No special instructions were received'
_oxdiff_exptl_absorpt_empirical_details
;
Empirical correction (ABSPACK) includes:
- Absorption correction using spherical harmonics
- Frame scaling
- Detector area scaling
;
_oxdiff_exptl_absorpt_empirical_full_max 1.491
_oxdiff_exptl_absorpt_empirical_full_min 0.634

loop_
_space_group_symop_operation_xyz
'x, y, z'
'-x+1/2, y+1/2, -z+1/2'
'-x, -y, -z'
'x-1/2, -y-1/2, z-1/2'

loop_
_atom_site_label
_atom_site_type_symbol
_atom_site_fract_x
_atom_site_fract_y
_atom_site_fract_z
_atom_site_U_iso_or_equiv
_atom_site_adp_type
_atom_site_occupancy
_atom_site_site_symmetry_order
_atom_site_calc_flag
_atom_site_refinement_flags_posn
_atom_site_refinement_flags_adp
_atom_site_refinement_flags_occupancy
_atom_site_disorder_assembly
_atom_site_disorder_group
Fe1 Fe 0.50949(3) 0.38870(2) 0.24116(2) 0.03853(9) Uani 1 1 d . . . . .
S1 S 0.28622(6) 0.40110(3) 0.54082(4) 0.05295(15) Uani 1 1 d . . . . .
S2 S 0.63621(6) 0.43822(3) 0.56272(4) 0.04783(13) Uani 1 1 d . . . . .
S3 S 0.54003(7) 0.19007(3) 0.20005(5) 0.05913(16) Uani 1 1 d . . . . .
S4 S 0.78829(7) 0.26619(3) 0.06846(6) 0.06768(19) Uani 1 1 d . . . . .
S5 S 0.22631(7) 0.46989(3) 0.00358(5) 0.05690(16) Uani 1 1 d . . . . .
S6 S 0.43238(7) 0.57547(2) 0.12489(5) 0.05386(15) Uani 1 1 d . . . . .
N1 N 0.35201(17) 0.39884(7) 0.35569(13) 0.0407(4) Uani 1 1 d . . . . .
N2 N 0.62780(17) 0.40510(7) 0.37902(12) 0.0398(3) Uani 1 1 d . . . . .
N3 N 0.46778(19) 0.29376(8) 0.24511(13) 0.0435(4) Uani 1 1 d . . . . .
N4 N 0.67571(18) 0.35267(8) 0.15604(13) 0.0424(4) Uani 1 1 d . . . . .
N5 N 0.36449(19) 0.40306(8) 0.11849(13) 0.0449(4) Uani 1 1 d . . . . .
N6 N 0.53028(18) 0.48271(7) 0.20520(13) 0.0404(4) Uani 1 1 d . . . . .
C1 C 0.4038(2) 0.40571(8) 0.44687(14) 0.0374(4) Uani 1 1 d . . . . .
C2 C 0.1611(2) 0.38868(11) 0.4530(2) 0.0553(6) Uani 1 1 d . . . . .
H2 H 0.0694 0.3825 0.4676 0.066 Uiso 1 1 calc R U . . .
C3 C 0.2137(2) 0.38911(10) 0.35992(19) 0.0503(5) Uani 1 1 d . . . . .
H3 H 0.1602 0.3832 0.3025 0.060 Uiso 1 1 calc R U . . .
C4 C 0.5497(2) 0.41458(8) 0.45775(14) 0.0373(4) Uani 1 1 d . . . . .
C5 C 0.7860(2) 0.43532(11) 0.49726(18) 0.0516(5) Uani 1 1 d . . . . .
H5 H 0.8715 0.4451 0.5234 0.062 Uiso 1 1 calc R U . . .
C6 C 0.7623(2) 0.41674(10) 0.40206(17) 0.0483(5) Uani 1 1 d . . . . .
H6 H 0.8321 0.4122 0.3556 0.058 Uiso 1 1 calc R U . . .
C7 C 0.5599(2) 0.26402(9) 0.19466(15) 0.0414(4) Uani 1 1 d . . . . .
C8 C 0.3988(3) 0.19936(11) 0.2722(2) 0.0592(6) Uani 1 1 d . . . . .
H8 H 0.3451 0.1691 0.2968 0.071 Uiso 1 1 calc R U . . .
C9 C 0.3756(3) 0.25663(11) 0.28883(19) 0.0550(6) Uani 1 1 d . . . . .
H9 H 0.3027 0.2699 0.3270 0.066 Uiso 1 1 calc R U . . .
C10 C 0.6668(2) 0.29558(9) 0.14393(16) 0.0427(4) Uani 1 1 d . . . . .
C11 C 0.8563(3) 0.33386(13) 0.0522(2) 0.0681(7) Uani 1 1 d . . . . .
H11 H 0.9323 0.3419 0.0131 0.082 Uiso 1 1 calc R U . . .
C12 C 0.7850(2) 0.37434(11) 0.10390(19) 0.0541(5) Uani 1 1 d . . . . .
H12 H 0.8082 0.4138 0.1041 0.065 Uiso 1 1 calc R U . . .
C13 C 0.3461(2) 0.45834(9) 0.09543(15) 0.0410(4) Uani 1 1 d . . . . .
C14 C 0.2833(3) 0.36748(12) 0.06006(19) 0.0587(6) Uani 1 1 d . . . . .
H14 H 0.2839 0.3269 0.0658 0.070 Uiso 1 1 calc R U . . .
C15 C 0.2031(3) 0.39608(13) -0.00608(19) 0.0628(7) Uani 1 1 d . . . . .
H15 H 0.1430 0.3781 -0.0511 0.075 Uiso 1 1 calc R U . . .
C16 C 0.4341(2) 0.50150(9) 0.14331(15) 0.0407(4) Uani 1 1 d . . . . .
C17 C 0.5702(3) 0.58171(10) 0.20386(18) 0.0527(5) Uani 1 1 d . . . . .
H17 H 0.6132 0.6168 0.2203 0.063 Uiso 1 1 calc R U . . .
C18 C 0.6084(2) 0.52882(9) 0.23922(16) 0.0471(5) Uani 1 1 d . . . . .
H18 H 0.6821 0.5239 0.2833 0.056 Uiso 1 1 calc R U . . .
O1M O 1.0851(3) 0.23801(18) -0.0099(2) 0.1330(13) Uani 1 1 d D . . . .
H1M H 1.0041 0.2473 -0.0095 0.199 Uiso 1 1 calc R U . . .
C1M C 1.1254(4) 0.22140(16) 0.0858(3) 0.0946(11) Uani 1 1 d D . . . .
H1MA H 1.2187 0.2082 0.0846 0.142 Uiso 1 1 calc R U . . .
H1MB H 1.0677 0.1903 0.1088 0.142 Uiso 1 1 calc R U . . .
H1MC H 1.1179 0.2542 0.1306 0.142 Uiso 1 1 calc R U . . .
Cl1 Cl 0.97317(5) 0.47347(2) 0.75486(4) 0.04801(13) Uani 1 1 d . . . . .
Cl2 Cl 0.56226(7) 0.75276(3) 0.13179(5) 0.06133(16) Uani 1 1 d . . . . .
O3 O 0.8337(2) 0.47809(13) 0.72896(18) 0.0956(8) Uani 1 1 d . . . . .
O4 O 1.0449(2) 0.45509(15) 0.6680(2) 0.1092(10) Uani 1 1 d . . . . .
O5 O 0.6862(3) 0.72492(12) 0.1597(2) 0.1094(9) Uani 1 1 d . . . . .
O7 O 0.5365(3) 0.80154(11) 0.1952(2) 0.1057(9) Uani 1 1 d . . . . .
O1 O 1.0213(3) 0.52817(11) 0.7891(2) 0.0988(8) Uani 1 1 d . . . . .
O8 O 0.5660(4) 0.77242(15) 0.0308(2) 0.1210(10) Uani 1 1 d . . . . .
O6 O 0.4546(3) 0.71181(13) 0.1419(3) 0.1307(12) Uani 1 1 d . . . . .
O2 O 0.9872(5) 0.43347(13) 0.8334(2) 0.1497(15) Uani 1 1 d . . . . .

loop_
_atom_site_aniso_label
_atom_site_aniso_U_11
_atom_site_aniso_U_22
_atom_site_aniso_U_33
_atom_site_aniso_U_23
_atom_site_aniso_U_13
_atom_site_aniso_U_12
Fe1 0.04174(16) 0.04001(15) 0.03384(15) -0.00115(10) 0.00051(11) -0.00069(11)
S1 0.0445(3) 0.0705(4) 0.0441(3) -0.0067(2) 0.0103(2) -0.0063(2)
S2 0.0438(3) 0.0595(3) 0.0402(3) -0.0088(2) -0.0026(2) -0.0034(2)
S3 0.0653(4) 0.0393(3) 0.0729(4) -0.0007(3) 0.0038(3) -0.0045(2)
S4 0.0606(4) 0.0636(4) 0.0793(5) -0.0173(3) 0.0261(3) -0.0011(3)
S5 0.0510(3) 0.0727(4) 0.0469(3) 0.0091(3) -0.0089(2) 0.0001(3)
S6 0.0620(4) 0.0422(3) 0.0574(3) 0.0057(2) 0.0012(3) 0.0021(2)
N1 0.0359(8) 0.0466(9) 0.0395(9) -0.0024(7) -0.0014(7) 0.0015(7)
N2 0.0364(8) 0.0460(9) 0.0372(8) 0.0000(7) 0.0004(7) 0.0011(7)
N3 0.0466(10) 0.0451(9) 0.0389(9) 0.0040(7) 0.0033(7) -0.0035(7)
N4 0.0422(9) 0.0444(9) 0.0408(9) -0.0005(7) 0.0030(7) -0.0039(7)
N5 0.0493(10) 0.0466(9) 0.0388(9) 0.0027(7) -0.0041(7) -0.0092(7)
N6 0.0429(9) 0.0411(8) 0.0372(8) -0.0019(6) 0.0024(7) -0.0011(7)
C1 0.0374(10) 0.0362(9) 0.0385(10) -0.0022(7) 0.0042(7) 0.0003(7)
C2 0.0343(11) 0.0678(15) 0.0638(15) -0.0074(11) 0.0027(10) -0.0006(10)
C3 0.0361(11) 0.0613(13) 0.0535(13) -0.0050(10) -0.0057(9) 0.0011(9)
C4 0.0386(10) 0.0369(9) 0.0364(9) 0.0001(7) -0.0004(7) -0.0001(7)
C5 0.0369(11) 0.0638(14) 0.0540(13) -0.0034(10) -0.0059(9) -0.0016(9)
C6 0.0340(10) 0.0615(13) 0.0493(12) 0.0003(10) 0.0034(9) 0.0012(9)
C7 0.0442(11) 0.0387(9) 0.0413(10) 0.0005(8) -0.0025(8) -0.0024(8)
C8 0.0633(15) 0.0525(13) 0.0618(15) 0.0114(11) 0.0019(12) -0.0156(11)
C9 0.0547(13) 0.0576(13) 0.0528(13) 0.0072(10) 0.0108(10) -0.0091(10)
C10 0.0407(11) 0.0473(11) 0.0403(10) -0.0038(8) 0.0025(8) 0.0000(8)
C11 0.0529(14) 0.0810(18) 0.0707(17) -0.0033(14) 0.0215(13) -0.0110(13)
C12 0.0512(13) 0.0566(13) 0.0547(13) 0.0026(10) 0.0070(10) -0.0140(10)
C13 0.0388(10) 0.0492(10) 0.0351(9) 0.0031(8) 0.0026(8) -0.0008(8)
C14 0.0667(15) 0.0588(14) 0.0504(13) 0.0029(10) -0.0086(11) -0.0232(12)
C15 0.0583(15) 0.0803(18) 0.0495(13) 0.0024(12) -0.0108(11) -0.0246(13)
C16 0.0441(10) 0.0420(10) 0.0362(9) 0.0009(7) 0.0073(8) -0.0004(8)
C17 0.0584(14) 0.0473(11) 0.0526(13) -0.0074(9) 0.0058(10) -0.0095(10)
C18 0.0508(12) 0.0473(11) 0.0431(11) -0.0067(8) 0.0008(9) -0.0070(9)
O1M 0.0843(18) 0.222(4) 0.0923(19) -0.048(2) -0.0112(15) 0.049(2)
C1M 0.085(2) 0.073(2) 0.126(3) -0.009(2) -0.003(2) -0.0026(17)
Cl1 0.0445(3) 0.0471(3) 0.0524(3) -0.0075(2) -0.0067(2) -0.0012(2)
Cl2 0.0615(4) 0.0579(3) 0.0645(4) 0.0008(3) -0.0055(3) 0.0097(3)
O3 0.0472(11) 0.159(2) 0.0808(15) -0.0295(15) -0.0031(10) 0.0018(13)
O4 0.0623(13) 0.158(2) 0.1077(19) -0.0658(18) 0.0161(13) 0.0045(14)
O5 0.0856(17) 0.1102(19) 0.132(2) -0.0200(17) -0.0400(16) 0.0380(15)
O7 0.139(2) 0.0800(15) 0.0981(18) -0.0159(13) -0.0044(17) 0.0354(15)
O1 0.116(2) 0.0788(15) 0.1021(18) -0.0302(13) 0.0060(15) -0.0401(14)
O8 0.146(3) 0.146(3) 0.0712(16) 0.0197(16) 0.0051(16) 0.032(2)
O6 0.098(2) 0.0901(19) 0.204(4) 0.013(2) -0.007(2) -0.0198(15)
O2 0.257(5) 0.0825(18) 0.108(2) 0.0273(16) -0.070(3) 0.011(2)

loop_
_atom_type_symbol
_atom_type_description
_atom_type_scat_dispersion_real
_atom_type_scat_dispersion_imag
_atom_type_scat_source
C C 0.0033 0.0016 'International Tables Vol C Tables 4.2.6.8 and 6.1.1.4'
H H 0.0000 0.0000 'International Tables Vol C Tables 4.2.6.8 and 6.1.1.4'
Cl Cl 0.1484 0.1585 'International Tables Vol C Tables 4.2.6.8 and 6.1.1.4'
Fe Fe 0.3463 0.8444 'International Tables Vol C Tables 4.2.6.8 and 6.1.1.4'
N N 0.0061 0.0033 'International Tables Vol C Tables 4.2.6.8 and 6.1.1.4'
O O 0.0106 0.0060 'International Tables Vol C Tables 4.2.6.8 and 6.1.1.4'
S S 0.1246 0.1234 'International Tables Vol C Tables 4.2.6.8 and 6.1.1.4'

loop_
_exptl_crystal_face_index_h
_exptl_crystal_face_index_k
_exptl_crystal_face_index_l
_exptl_crystal_face_perp_dist
-12 1 -9 0.2362
12 -1 9 0.1952
5 -23 -11 0.0860
-5 23 11 0.1158
5 29 -5 0.1115
-6 -26 -7 0.1224
0 9 -18 0.1763
0 -9 18 0.1087
11 -11 -10 0.1119
-11 11 10 0.1239
0 18 16 0.1370
-3 31 -4 0.1245
-3 -26 -11 0.1245
-7 -15 14 0.1084
-8 -24 -6 0.1428
3 -26 10 0.0953
1 -32 2 0.1013

loop_
_geom_angle_atom_site_label_1
_geom_angle_atom_site_label_2
_geom_angle_atom_site_label_3
_geom_angle
_geom_angle_site_symmetry_1
_geom_angle_site_symmetry_3
_geom_angle_publ_flag
N1 Fe1 N2 76.68(6) . . ?
N1 Fe1 N3 87.50(6) . . ?
N1 Fe1 N6 96.54(6) . . ?
N2 Fe1 N3 104.16(6) . . ?
N2 Fe1 N6 88.01(6) . . ?
N3 Fe1 N6 167.78(6) . . ?
N4 Fe1 N1 161.08(7) . . ?
N4 Fe1 N2 96.29(6) . . ?
N4 Fe1 N3 77.10(7) . . ?
N4 Fe1 N5 98.87(7) . . ?
N4 Fe1 N6 100.80(6) . . ?
N5 Fe1 N1 92.71(7) . . ?
N5 Fe1 N2 159.47(7) . . ?
N5 Fe1 N3 92.70(7) . . ?
N5 Fe1 N6 75.64(6) . . ?
C2 S1 C1 89.64(11) . . ?
C5 S2 C4 89.55(10) . . ?
C8 S3 C7 89.61(11) . . ?
C11 S4 C10 89.47(12) . . ?
C13 S5 C15 89.46(11) . . ?
C17 S6 C16 89.31(11) . . ?
C1 N1 Fe1 112.66(13) . . ?
C1 N1 C3 110.61(18) . . ?
C3 N1 Fe1 135.38(15) . . ?
C4 N2 Fe1 112.75(13) . . ?
C4 N2 C6 110.57(17) . . ?
C6 N2 Fe1 135.80(14) . . ?
C7 N3 Fe1 111.61(13) . . ?
C7 N3 C9 110.53(19) . . ?
C9 N3 Fe1 137.80(16) . . ?
C10 N4 Fe1 113.21(13) . . ?
C10 N4 C12 110.30(19) . . ?
C12 N4 Fe1 136.26(16) . . ?
C13 N5 Fe1 114.02(14) . . ?
C13 N5 C14 111.23(19) . . ?
C14 N5 Fe1 134.73(16) . . ?
C16 N6 Fe1 112.70(13) . . ?
C16 N6 C18 110.27(18) . . ?
C18 N6 Fe1 136.52(15) . . ?
N1 C1 S1 114.14(15) . . ?
N1 C1 C4 118.59(17) . . ?
C4 C1 S1 127.25(15) . . ?
S1 C2 H2 124.7 . . ?
C3 C2 S1 110.51(18) . . ?
C3 C2 H2 124.7 . . ?
N1 C3 H3 122.4 . . ?
C2 C3 N1 115.1(2) . . ?
C2 C3 H3 122.4 . . ?
N2 C4 S2 114.41(15) . . ?
N2 C4 C1 118.36(17) . . ?
C1 C4 S2 127.21(15) . . ?
S2 C5 H5 124.8 . . ?
C6 C5 S2 110.37(17) . . ?
C6 C5 H5 124.8 . . ?
N2 C6 H6 122.4 . . ?
C5 C6 N2 115.1(2) . . ?
C5 C6 H6 122.4 . . ?
N3 C7 S3 114.37(15) . . ?
N3 C7 C10 118.77(18) . . ?
C10 C7 S3 126.85(16) . . ?
S3 C8 H8 124.7 . . ?
C9 C8 S3 110.63(18) . . ?
C9 C8 H8 124.7 . . ?
N3 C9 H9 122.6 . . ?
C8 C9 N3 114.9(2) . . ?
C8 C9 H9 122.6 . . ?
N4 C10 S4 114.72(16) . . ?
N4 C10 C7 119.06(18) . . ?
C7 C10 S4 126.22(16) . . ?
S4 C11 H11 124.6 . . ?
C12 C11 S4 110.87(19) . . ?
C12 C11 H11 124.6 . . ?
N4 C12 H12 122.7 . . ?
C11 C12 N4 114.6(2) . . ?
C11 C12 H12 122.7 . . ?
N5 C13 S5 114.07(16) . . ?
N5 C13 C16 118.25(18) . . ?
C16 C13 S5 127.50(16) . . ?
N5 C14 H14 122.8 . . ?
C15 C14 N5 114.4(2) . . ?
C15 C14 H14 122.8 . . ?
S5 C15 H15 124.6 . . ?
C14 C15 S5 110.86(18) . . ?
C14 C15 H15 124.6 . . ?
N6 C16 S6 114.77(15) . . ?
N6 C16 C13 117.96(18) . . ?
C13 C16 S6 127.22(16) . . ?
S6 C17 H17 124.6 . . ?
C18 C17 S6 110.72(17) . . ?
C18 C17 H17 124.6 . . ?
N6 C18 H18 122.5 . . ?
C17 C18 N6 114.9(2) . . ?
C17 C18 H18 122.5 . . ?
C1M O1M H1M 109.5 . . ?
O1M C1M H1MA 109.5 . . ?
O1M C1M H1MB 109.5 . . ?
O1M C1M H1MC 109.5 . . ?
H1MA C1M H1MB 109.5 . . ?
H1MA C1M H1MC 109.5 . . ?
H1MB C1M H1MC 109.5 . . ?
O3 Cl1 O4 107.96(14) . . ?
O3 Cl1 O1 109.39(17) . . ?
O1 Cl1 O4 111.02(17) . . ?
O2 Cl1 O3 108.7(2) . . ?
O2 Cl1 O4 111.6(2) . . ?
O2 Cl1 O1 108.10(19) . . ?
O5 Cl2 O7 110.71(17) . . ?
O5 Cl2 O8 111.2(2) . . ?
O5 Cl2 O6 108.24(19) . . ?
O8 Cl2 O7 108.58(18) . . ?
O8 Cl2 O6 109.0(2) . . ?
O6 Cl2 O7 109.1(2) . . ?

loop_
_geom_bond_atom_site_label_1
_geom_bond_atom_site_label_2
_geom_bond_distance
_geom_bond_site_symmetry_2
_geom_bond_publ_flag
Fe1 N1 2.1863(17) . ?
Fe1 N2 2.1891(17) . ?
Fe1 N3 2.2095(18) . ?
Fe1 N4 2.1516(18) . ?
Fe1 N5 2.1747(18) . ?
Fe1 N6 2.2120(17) . ?
S1 C1 1.707(2) . ?
S1 C2 1.706(3) . ?
S2 C4 1.711(2) . ?
S2 C5 1.711(2) . ?
S3 C7 1.704(2) . ?
S3 C8 1.701(3) . ?
S4 C10 1.699(2) . ?
S4 C11 1.698(3) . ?
S5 C13 1.704(2) . ?
S5 C15 1.708(3) . ?
S6 C16 1.709(2) . ?
S6 C17 1.706(3) . ?
N1 C1 1.318(3) . ?
N1 C3 1.372(3) . ?
N2 C4 1.318(3) . ?
N2 C6 1.374(3) . ?
N3 C7 1.317(3) . ?
N3 C9 1.371(3) . ?
N4 C10 1.318(3) . ?
N4 C12 1.371(3) . ?
N5 C13 1.313(3) . ?
N5 C14 1.372(3) . ?
N6 C16 1.315(3) . ?
N6 C18 1.376(3) . ?
C1 C4 1.447(3) . ?
C2 H2 0.9300 . ?
C2 C3 1.344(4) . ?
C3 H3 0.9300 . ?
C5 H5 0.9300 . ?
C5 C6 1.352(3) . ?
C6 H6 0.9300 . ?
C7 C10 1.442(3) . ?
C8 H8 0.9300 . ?
C8 C9 1.348(4) . ?
C9 H9 0.9300 . ?
C11 H11 0.9300 . ?
C11 C12 1.350(4) . ?
C12 H12 0.9300 . ?
C13 C16 1.452(3) . ?
C14 H14 0.9300 . ?
C14 C15 1.342(4) . ?
C15 H15 0.9300 . ?
C17 H17 0.9300 . ?
C17 C18 1.349(3) . ?
C18 H18 0.9300 . ?
O1M H1M 0.8200 . ?
O1M C1M 1.381(4) . ?
C1M H1MA 0.9600 . ?
C1M H1MB 0.9600 . ?
C1M H1MC 0.9600 . ?
Cl1 O3 1.407(2) . ?
Cl1 O4 1.419(2) . ?
Cl1 O1 1.410(2) . ?
Cl1 O2 1.394(3) . ?
Cl2 O5 1.415(2) . ?
Cl2 O7 1.422(2) . ?
Cl2 O8 1.416(3) . ?
Cl2 O6 1.416(3) . ?

loop_
_geom_torsion_atom_site_label_1
_geom_torsion_atom_site_label_2
_geom_torsion_atom_site_label_3
_geom_torsion_atom_site_label_4
_geom_torsion
_geom_torsion_site_symmetry_1
_geom_torsion_site_symmetry_2
_geom_torsion_site_symmetry_3
_geom_torsion_site_symmetry_4
_geom_torsion_publ_flag
Fe1 N1 C1 S1 -169.23(9) . . . . ?
Fe1 N1 C1 C4 9.2(2) . . . . ?
Fe1 N1 C3 C2 165.32(17) . . . . ?
Fe1 N2 C4 S2 -170.78(9) . . . . ?
Fe1 N2 C4 C1 7.8(2) . . . . ?
Fe1 N2 C6 C5 167.57(17) . . . . ?
Fe1 N3 C7 S3 176.56(10) . . . . ?
Fe1 N3 C7 C10 -1.8(2) . . . . ?
Fe1 N3 C9 C8 -176.13(18) . . . . ?
Fe1 N4 C10 S4 174.85(10) . . . . ?
Fe1 N4 C10 C7 -5.8(2) . . . . ?
Fe1 N4 C12 C11 -173.30(19) . . . . ?
Fe1 N5 C13 S5 -176.92(9) . . . . ?
Fe1 N5 C13 C16 7.6(2) . . . . ?
Fe1 N5 C14 C15 177.27(19) . . . . ?
Fe1 N6 C16 S6 172.37(9) . . . . ?
Fe1 N6 C16 C13 -10.1(2) . . . . ?
Fe1 N6 C18 C17 -170.28(16) . . . . ?
S1 C1 C4 S2 -15.4(3) . . . . ?
S1 C1 C4 N2 166.30(15) . . . . ?
S1 C2 C3 N1 0.3(3) . . . . ?
S2 C5 C6 N2 0.5(3) . . . . ?
S3 C7 C10 S4 6.4(3) . . . . ?
S3 C7 C10 N4 -172.83(16) . . . . ?
S3 C8 C9 N3 0.2(3) . . . . ?
S4 C11 C12 N4 -0.5(3) . . . . ?
S5 C13 C16 S6 4.3(3) . . . . ?
S5 C13 C16 N6 -172.86(15) . . . . ?
S6 C17 C18 N6 -0.1(3) . . . . ?
N1 C1 C4 S2 166.40(15) . . . . ?
N1 C1 C4 N2 -11.9(3) . . . . ?
N3 C7 C10 S4 -175.40(17) . . . . ?
N3 C7 C10 N4 5.3(3) . . . . ?
N5 C13 C16 S6 179.05(16) . . . . ?
N5 C13 C16 N6 1.9(3) . . . . ?
N5 C14 C15 S5 -0.4(3) . . . . ?
C1 S1 C2 C3 -0.4(2) . . . . ?
C1 N1 C3 C2 0.1(3) . . . . ?
C2 S1 C1 N1 0.49(17) . . . . ?
C2 S1 C1 C4 -177.81(19) . . . . ?
C3 N1 C1 S1 -0.4(2) . . . . ?
C3 N1 C1 C4 178.04(18) . . . . ?
C4 S2 C5 C6 -0.32(19) . . . . ?
C4 N2 C6 C5 -0.5(3) . . . . ?
C5 S2 C4 N2 0.06(17) . . . . ?
C5 S2 C4 C1 -178.33(19) . . . . ?
C6 N2 C4 S2 0.2(2) . . . . ?
C6 N2 C4 C1 178.76(18) . . . . ?
C7 S3 C8 C9 -0.6(2) . . . . ?
C7 N3 C9 C8 0.6(3) . . . . ?
C8 S3 C7 N3 0.98(18) . . . . ?
C8 S3 C7 C10 179.2(2) . . . . ?
C9 N3 C7 S3 -1.0(2) . . . . ?
C9 N3 C7 C10 -179.44(19) . . . . ?
C10 S4 C11 C12 0.1(2) . . . . ?
C10 N4 C12 C11 0.7(3) . . . . ?
C11 S4 C10 N4 0.35(19) . . . . ?
C11 S4 C10 C7 -178.9(2) . . . . ?
C12 N4 C10 S4 -0.7(2) . . . . ?
C12 N4 C10 C7 178.7(2) . . . . ?
C13 S5 C15 C14 1.0(2) . . . . ?
C13 N5 C14 C15 -0.6(3) . . . . ?
C14 N5 C13 S5 1.5(2) . . . . ?
C14 N5 C13 C16 -174.0(2) . . . . ?
C15 S5 C13 N5 -1.45(18) . . . . ?
C15 S5 C13 C16 173.5(2) . . . . ?
C16 S6 C17 C18 -0.29(18) . . . . ?
C16 N6 C18 C17 0.6(3) . . . . ?
C17 S6 C16 N6 0.68(17) . . . . ?
C17 S6 C16 C13 -176.55(19) . . . . ?
C18 N6 C16 S6 -0.9(2) . . . . ?
C18 N6 C16 C13 176.65(17) . . . . ?

loop_
_exptl_oxdiff_crystal_face_indexfrac_h
_exptl_oxdiff_crystal_face_indexfrac_k
_exptl_oxdiff_crystal_face_indexfrac_l
_exptl_oxdiff_crystal_face_x
_exptl_oxdiff_crystal_face_y
_exptl_oxdiff_crystal_face_z
-12.0313 1.3579 -8.9414 -0.1786 -0.7454 0.6423
11.8749 -0.5473 9.3420 0.1732 0.7231 -0.6686
5.0565 -23.2803 -11.0417 0.1618 0.6720 0.7227
-4.6025 23.2696 11.4056 -0.1552 -0.6445 -0.7487
5.3079 28.5223 -4.9869 0.8705 -0.3085 -0.3835
-5.7625 -26.2329 -7.4743 -0.4464 0.1587 0.8807
0.3759 8.5200 -18.0572 0.7466 -0.2640 0.6107
-0.4426 -8.8358 18.0041 -0.7531 0.2663 -0.6017
10.5151 -11.3379 -10.2899 0.5665 0.7387 0.3651
-10.5521 11.2803 10.2410 -0.5674 -0.7399 -0.3612
-0.0172 17.8484 15.5871 -0.1968 -0.2577 -0.9460
-2.7237 30.9389 -3.7237 0.5434 -0.7903 -0.2833
-2.6791 -25.5853 -10.7515 -0.2033 0.2945 0.9338
-6.5049 -14.6841 14.2192 -0.9791 0.0255 -0.2017
-7.8826 -24.3604 -5.8605 -0.5528 0.0151 0.8331
3.1523 -26.1506 10.0466 -0.6478 0.7585 -0.0709
0.8089 -31.9241 2.3728 -0.5949 0.6960 0.4021
